data_4327675
loop_
_publ_author_name
'Rob A. T. M. Abbenhuis'
'Ignacio del R\'io'
'Michel M. Bergshoef'
'Jaap Boersma'
'Nora Veldman'
'Anthony L. Spek'
'Gerard van Koten'

_publ_section_title
;
 16- and 18-Electron Ruthenium(II) Complexes of the Neutral, Potentially
 Tridentate Triamine Ligand 2,6-[Bis(dimethylamino)methyl]pyridine (NN'N)
;
_journal_name_full 'Inorganic Chemistry'
_journal_page_first 1749
_journal_page_last 1758
_journal_paper_doi 10.1021/ic971061+
_journal_volume 37
_journal_year 1998
_chemical_formula_moiety 'C30 H34 F3 N3 O3 P Ru S , C F3 S O 3 , C H2 Cl2'
_chemical_formula_sum 'C32 H36 Cl2 F6 N3 O6 P Ru S2'
_chemical_formula_weight 939.73
_space_group_IT_number 2
_symmetry_space_group_name_Hall '-P 1'
_symmetry_space_group_name_H-M 'P -1'
_atom_sites_solution_hydrogens geom
_atom_sites_solution_primary direct
_atom_sites_solution_secondary difmap
_audit_creation_method SHELXL
_cell_angle_alpha 84.23(2)
_cell_angle_beta 75.469(11)
_cell_angle_gamma 78.13(2)
_cell_formula_units_Z 2
_cell_length_a 9.3763(10)
_cell_length_b 13.484(5)
_cell_length_c 15.946(3)
_cell_measurement_temperature 150(2)
_cell_volume 1907.3(8)
_computing_structure_refinement 'SHELXL-93 (Sheldrick, 1993)'
_computing_structure_solution 'SHELXS-86 (Sheldrick, 1990)'
_diffrn_ambient_temperature 150(2)
_diffrn_measurement_device CAD4T
_diffrn_radiation_monochromator graphite
_diffrn_radiation_source 'Rotating Anode'
_diffrn_radiation_type MoKa
_diffrn_radiation_wavelength 0.71073
_diffrn_reflns_av_R_equivalents 0.0709
_diffrn_reflns_av_sigmaI/netI 0.0936
_diffrn_reflns_limit_h_max 11
_diffrn_reflns_limit_h_min 0
_diffrn_reflns_limit_k_max 16
_diffrn_reflns_limit_k_min -15
_diffrn_reflns_limit_l_max 18
_diffrn_reflns_limit_l_min -18
_diffrn_reflns_number 7294
_diffrn_reflns_theta_max 25.35
_diffrn_reflns_theta_min 1.32
_exptl_absorpt_coefficient_mu 0.77
_exptl_crystal_density_diffrn 1.636
_refine_diff_density_max 1.251
_refine_diff_density_min -0.977
_refine_diff_density_rms 0.151
_refine_ls_extinction_method none
_refine_ls_goodness_of_fit_all 1.044
_refine_ls_goodness_of_fit_obs 1.153
_refine_ls_matrix_type full
_refine_ls_number_parameters 457
_refine_ls_number_reflns 6851
_refine_ls_number_restraints 0
_refine_ls_restrained_S_all 1.044
_refine_ls_restrained_S_obs 1.153
_refine_ls_R_factor_all 0.1007
_refine_ls_R_factor_obs 0.0720
_refine_ls_shift/esd_max 0.000
_refine_ls_shift/esd_mean 0.000
_refine_ls_structure_factor_coef Fsqd
_refine_ls_weighting_details 'w=1/[s^2^(Fo^2^)+( 0.0877P)^2^+8.9189P] where P=(Fo^2^+2Fc^2^)/3'
_refine_ls_weighting_scheme calc
_refine_ls_wR_factor_all 0.1893
_refine_ls_wR_factor_obs 0.1751
_reflns_number_observed 4903
_reflns_number_total 6851
_reflns_observed_criterion >2sigma(I)
_cod_data_source_file ic9710612B_2.cif
_cod_data_source_block 4
_cod_depositor_comments
;
The following automatic conversions were performed:

'_refine_ls_weighting_scheme' value 'calc w=1/[s^2^(Fo^2^)+(
0.0877P)^2^+8.9189P] where P=(Fo^2^+2Fc^2^)/3' was changed to 'calc'.
New tag '_refine_ls_weighting_details' was created. The value of the
new tag was set to 'w=1/[s^2^(Fo^2^)+( 0.0877P)^2^+8.9189P] where
P=(Fo^2^+2Fc^2^)/3'.

Automatic conversion script
Id: cif_fix_values 3143 2015-03-26 13:38:13Z robertas 
;
_cod_original_formula_sum 'C32 H36 F6 N3 O6 P Cl2 Ru S2'
_cod_database_code 4327675

loop_
_symmetry_equiv_pos_as_xyz
'x, y, z'
'-x, -y, -z'

loop_
_atom_site_aniso_label
_atom_site_aniso_U_11
_atom_site_aniso_U_22
_atom_site_aniso_U_33
_atom_site_aniso_U_23
_atom_site_aniso_U_13
_atom_site_aniso_U_12
Ru1 0.0130(3) 0.0116(3) 0.0187(3) 0.0011(2) -0.0036(2) -0.0021(2)
S1 0.0201(10) 0.0206(9) 0.0340(11) -0.0008(8) -0.0085(8) -0.0075(8)
P1 0.0138(9) 0.0132(9) 0.0204(10) 0.0003(7) -0.0040(8) -0.0025(7)
F1 0.037(3) 0.044(3) 0.091(5) -0.039(3) -0.012(3) 0.010(3)
F2 0.036(3) 0.072(4) 0.109(6) -0.046(4) -0.022(3) -0.019(3)
F3 0.068(4) 0.089(5) 0.032(3) -0.004(3) -0.019(3) -0.019(4)
O1 0.017(3) 0.022(3) 0.039(3) 0.004(2) -0.013(2) -0.004(2)
O2 0.016(3) 0.031(3) 0.055(4) -0.008(3) -0.004(3) -0.006(2)
O3 0.045(4) 0.032(3) 0.063(5) 0.017(3) -0.020(3) -0.023(3)
N1 0.023(3) 0.011(3) 0.022(3) 0.006(2) -0.004(3) -0.005(2)
N2 0.014(3) 0.007(3) 0.030(4) 0.003(2) -0.003(3) -0.001(2)
N3 0.022(3) 0.021(3) 0.020(3) -0.003(3) -0.002(3) 0.000(3)
C1 0.014(4) 0.014(3) 0.033(4) 0.006(3) -0.014(3) -0.006(3)
C2 0.019(4) 0.026(4) 0.037(5) 0.006(4) -0.006(4) -0.007(3)
C3 0.043(5) 0.023(4) 0.045(6) 0.011(4) -0.028(4) -0.012(4)
C4 0.037(5) 0.018(4) 0.034(5) 0.004(3) -0.014(4) -0.005(3)
C5 0.035(4) 0.031(4) 0.009(4) -0.003(3) 0.001(3) -0.023(4)
C6 0.011(3) 0.016(3) 0.031(4) 0.006(3) -0.006(3) -0.001(3)
C7 0.034(5) 0.016(4) 0.026(4) 0.000(3) -0.008(4) -0.003(3)
C8 0.025(4) 0.015(4) 0.030(4) 0.001(3) -0.008(3) -0.003(3)
C9 0.029(4) 0.022(4) 0.015(4) -0.002(3) -0.005(3) -0.004(3)
C10 0.024(4) 0.036(5) 0.028(5) -0.005(4) -0.002(4) 0.002(4)
C11 0.028(4) 0.024(4) 0.027(4) 0.003(3) 0.001(4) -0.010(3)
C12 0.021(4) 0.016(3) 0.013(4) 0.000(3) -0.003(3) 0.003(3)
C13 0.026(4) 0.020(4) 0.029(4) 0.006(3) -0.005(3) -0.011(3)
C14 0.025(4) 0.029(4) 0.040(5) -0.001(4) -0.018(4) -0.004(3)
C15 0.032(5) 0.021(4) 0.042(5) 0.009(4) -0.026(4) 0.003(3)
C16 0.029(5) 0.035(5) 0.026(5) 0.008(4) -0.010(4) -0.009(4)
C17 0.022(4) 0.023(4) 0.028(4) 0.007(3) -0.005(3) -0.005(3)
C18 0.023(4) 0.005(3) 0.024(4) -0.003(3) 0.000(3) -0.005(3)
C19 0.030(4) 0.018(4) 0.022(4) -0.006(3) -0.004(3) 0.003(3)
C20 0.063(7) 0.021(4) 0.024(5) 0.002(3) -0.014(4) -0.003(4)
C21 0.056(6) 0.025(4) 0.024(5) 0.003(4) 0.006(4) 0.001(4)
C22 0.028(4) 0.030(4) 0.029(5) 0.008(4) 0.002(4) -0.006(4)
C23 0.027(4) 0.024(4) 0.021(4) -0.003(3) 0.004(3) -0.006(3)
C24 0.023(4) 0.017(4) 0.013(4) 0.007(3) 0.003(3) -0.010(3)
C25 0.024(4) 0.008(3) 0.031(4) -0.004(3) -0.012(3) 0.000(3)
C26 0.033(5) 0.027(4) 0.032(5) -0.001(4) -0.014(4) -0.009(4)
C27 0.042(5) 0.028(4) 0.027(5) -0.012(4) -0.013(4) -0.011(4)
C28 0.045(5) 0.021(4) 0.020(4) -0.006(3) 0.002(4) -0.007(4)
C29 0.017(4) 0.019(4) 0.030(4) 0.001(3) -0.006(3) 0.003(3)
C30 0.025(5) 0.052(6) 0.041(6) -0.014(5) -0.014(4) -0.007(4)
S2 0.0218(10) 0.0252(10) 0.0206(10) -0.0028(8) -0.0046(8) -0.0012(8)
F4 0.031(4) 0.118(7) 0.121(7) -0.041(5) -0.018(4) 0.009(4)
F5 0.123(7) 0.090(5) 0.048(4) -0.012(4) -0.049(4) 0.057(5)
F6 0.095(5) 0.046(4) 0.083(5) -0.035(4) -0.025(4) 0.035(4)
O4 0.050(4) 0.055(4) 0.027(3) 0.002(3) -0.016(3) -0.013(3)
O5 0.043(4) 0.041(4) 0.048(4) -0.007(3) 0.003(3) -0.020(3)
O6 0.035(3) 0.032(3) 0.045(4) -0.007(3) -0.016(3) -0.003(3)
C31 0.030(5) 0.050(6) 0.050(6) -0.021(5) -0.016(5) 0.014(4)

loop_
_atom_site_label
_atom_site_type_symbol
_atom_site_fract_x
_atom_site_fract_y
_atom_site_fract_z
_atom_site_U_iso_or_equiv
_atom_site_thermal_displace_type
_atom_site_occupancy
_atom_site_calc_flag
_atom_site_refinement_flags
Ru1 Ru 0.98251(7) 0.35147(4) 0.20032(4) 0.0146(2) Uani 1 d .
S1 S 1.2462(2) 0.42133(14) 0.27130(13) 0.0240(4) Uani 1 d .
P1 P 0.9239(2) 0.21063(13) 0.27196(12) 0.0159(4) Uani 1 d .
F1 F 1.1102(6) 0.5528(4) 0.3873(4) 0.058(2) Uani 1 d .
F2 F 1.3487(6) 0.5076(5) 0.3753(5) 0.067(2) Uani 1 d .
F3 F 1.2007(7) 0.4070(5) 0.4397(4) 0.061(2) Uani 1 d .
O1 O 1.1074(6) 0.3798(4) 0.2880(4) 0.0254(12) Uani 1 d .
O2 O 1.3794(6) 0.3441(4) 0.2619(4) 0.0339(14) Uani 1 d .
O3 O 1.2521(7) 0.5039(5) 0.2085(5) 0.045(2) Uani 1 d .
N1 N 0.8589(7) 0.3553(4) 0.1176(4) 0.0196(13) Uani 1 d .
N2 N 0.7995(6) 0.4679(4) 0.2553(4) 0.0181(13) Uani 1 d .
N3 N 1.1502(7) 0.2878(5) 0.0908(4) 0.0219(14) Uani 1 d .
C1 C 0.7161(8) 0.4121(5) 0.1341(5) 0.019(2) Uani 1 d .
C2 C 0.6331(9) 0.4218(6) 0.0739(6) 0.028(2) Uani 1 d .
H2 H 0.5335(9) 0.4596(6) 0.0860(6) 0.033 Uiso 1 calc R
C3 C 0.6929(10) 0.3771(6) -0.0051(6) 0.034(2) Uani 1 d .
H3 H 0.6352(10) 0.3843(6) -0.0473(6) 0.041 Uiso 1 calc R
C4 C 0.8368(10) 0.3222(6) -0.0214(6) 0.029(2) Uani 1 d .
H4 H 0.8793(10) 0.2912(6) -0.0752(6) 0.035 Uiso 1 calc R
C5 C 0.9174(9) 0.3123(6) 0.0383(5) 0.023(2) Uani 1 d .
C6 C 0.6684(8) 0.4527(5) 0.2236(5) 0.020(2) Uani 1 d .
H6A H 0.5980(8) 0.5183(5) 0.2225(5) 0.024 Uiso 1 calc R
H6B H 0.6147(8) 0.4047(5) 0.2644(5) 0.024 Uiso 1 calc R
C7 C 0.7502(9) 0.4908(6) 0.3468(5) 0.026(2) Uani 1 d .
H7A H 0.7075(55) 0.4344(19) 0.3805(7) 0.038 Uiso 1 calc R
H7B H 0.6739(44) 0.5530(23) 0.3537(7) 0.038 Uiso 1 calc R
H7C H 0.8361(14) 0.5002(40) 0.3677(10) 0.038 Uiso 1 calc R
C8 C 0.8624(9) 0.5546(5) 0.2057(5) 0.023(2) Uani 1 d .
H8A H 0.8986(52) 0.5396(17) 0.1443(7) 0.035 Uiso 1 calc R
H8B H 0.9458(37) 0.5656(25) 0.2281(22) 0.035 Uiso 1 calc R
H8C H 0.7841(17) 0.6159(10) 0.2119(27) 0.035 Uiso 1 calc R
C9 C 1.0721(9) 0.2481(6) 0.0347(5) 0.022(2) Uani 1 d .
H9A H 1.0623(9) 0.1772(6) 0.0541(5) 0.027 Uiso 1 calc R
H9B H 1.1325(9) 0.2481(6) -0.0259(5) 0.027 Uiso 1 calc R
C10 C 1.2843(9) 0.2109(7) 0.0990(5) 0.031(2) Uani 1 d .
H10A H 1.2528(9) 0.1518(19) 0.1341(31) 0.046 Uiso 1 calc R
H10B H 1.3468(33) 0.2401(15) 0.1272(33) 0.046 Uiso 1 calc R
H10C H 1.3421(34) 0.1900(32) 0.0413(6) 0.046 Uiso 1 calc R
C11 C 1.2032(9) 0.3810(6) 0.0460(5) 0.027(2) Uani 1 d .
H11A H 1.1167(10) 0.4330(15) 0.0388(31) 0.041 Uiso 1 calc R
H11B H 1.2688(49) 0.3643(11) -0.0111(15) 0.041 Uiso 1 calc R
H11C H 1.2590(52) 0.4066(24) 0.0808(18) 0.041 Uiso 1 calc R
C12 C 1.0666(8) 0.1224(5) 0.3163(4) 0.018(2) Uani 1 d .
C13 C 1.2068(9) 0.1414(6) 0.3126(5) 0.025(2) Uani 1 d .
H13 H 1.2368(9) 0.2005(6) 0.2815(5) 0.030 Uiso 1 calc R
C14 C 1.3036(9) 0.0755(6) 0.3533(6) 0.030(2) Uani 1 d .
H14 H 1.3981(9) 0.0910(6) 0.3530(6) 0.036 Uiso 1 calc R
C15 C 1.2639(9) -0.0136(6) 0.3948(6) 0.030(2) Uani 1 d .
H15 H 1.3340(9) -0.0618(6) 0.4189(6) 0.036 Uiso 1 calc R
C16 C 1.1228(9) -0.0319(6) 0.4011(5) 0.030(2) Uani 1 d .
H16 H 1.0929(9) -0.0907(6) 0.4329(5) 0.036 Uiso 1 calc R
C17 C 1.0246(9) 0.0345(6) 0.3613(5) 0.025(2) Uani 1 d .
H17 H 0.9280(9) 0.0206(6) 0.3643(5) 0.030 Uiso 1 calc R
C18 C 0.7777(8) 0.2332(5) 0.3722(5) 0.018(2) Uani 1 d .
C19 C 0.8230(9) 0.2584(5) 0.4425(5) 0.024(2) Uani 1 d .
H19 H 0.9257(9) 0.2600(5) 0.4373(5) 0.029 Uiso 1 calc R
C20 C 0.7218(11) 0.2807(6) 0.5189(6) 0.036(2) Uani 1 d .
H20 H 0.7545(11) 0.2984(6) 0.5662(6) 0.043 Uiso 1 calc R
C21 C 0.5706(11) 0.2780(6) 0.5287(6) 0.039(2) Uani 1 d .
H21 H 0.5005(11) 0.2926(6) 0.5824(6) 0.047 Uiso 1 calc R
C22 C 0.5254(10) 0.2539(6) 0.4592(5) 0.032(2) Uani 1 d .
H22 H 0.4222(10) 0.2537(6) 0.4647(5) 0.038 Uiso 1 calc R
C23 C 0.6270(9) 0.2298(6) 0.3811(5) 0.025(2) Uani 1 d .
H23 H 0.5942(9) 0.2112(6) 0.3342(5) 0.030 Uiso 1 calc R
C24 C 0.8639(8) 0.1296(5) 0.2063(5) 0.019(2) Uani 1 d .
C25 C 0.7297(8) 0.1598(5) 0.1785(5) 0.020(2) Uani 1 d .
H25 H 0.6648(8) 0.2214(5) 0.1977(5) 0.025 Uiso 1 calc R
C26 C 0.6898(10) 0.1032(6) 0.1246(5) 0.029(2) Uani 1 d .
H26 H 0.5973(10) 0.1240(6) 0.1079(5) 0.035 Uiso 1 calc R
C27 C 0.7882(10) 0.0133(6) 0.0944(5) 0.030(2) Uani 1 d .
H27 H 0.7627(10) -0.0265(6) 0.0564(5) 0.036 Uiso 1 calc R
C28 C 0.9220(10) -0.0170(6) 0.1199(5) 0.030(2) Uani 1 d .
H28 H 0.9887(10) -0.0771(6) 0.0988(5) 0.036 Uiso 1 calc R
C29 C 0.9590(8) 0.0405(5) 0.1761(5) 0.023(2) Uani 1 d .
H29 H 1.0502(8) 0.0186(5) 0.1941(5) 0.027 Uiso 1 calc R
C30 C 1.2229(10) 0.4753(8) 0.3753(6) 0.037(2) Uani 1 d .
S2 S 0.5212(2) 0.75380(14) 0.17209(12) 0.0230(4) Uani 1 d .
F4 F 0.2333(7) 0.8135(7) 0.1901(6) 0.091(3) Uani 1 d .
F5 F 0.3658(9) 0.8649(6) 0.0722(4) 0.093(3) Uani 1 d .
F6 F 0.3522(9) 0.9343(5) 0.1901(5) 0.079(2) Uani 1 d .
O4 O 0.4931(7) 0.7366(5) 0.2638(4) 0.043(2) Uani 1 d .
O5 O 0.6436(7) 0.8039(5) 0.1345(4) 0.045(2) Uani 1 d .
O6 O 0.5164(7) 0.6704(4) 0.1245(4) 0.0360(14) Uani 1 d .
C31 C 0.3593(11) 0.8472(8) 0.1542(7) 0.044(2) Uani 1 d .

loop_
_atom_type_symbol
_atom_type_description
_atom_type_scat_dispersion_real
_atom_type_scat_dispersion_imag
_atom_type_scat_source
C C 0.0033 0.0016 'International Tables Vol C Tables 4.2.6.8 and 6.1.1.4'
H H 0.0000 0.0000 'International Tables Vol C Tables 4.2.6.8 and 6.1.1.4'
Cl Cl 0.1484 0.1585 'International Tables Vol C Tables 4.2.6.8 and 6.1.1.4'
F F 0.0171 0.0103 'International Tables Vol C Tables 4.2.6.8 and 6.1.1.4'
N N 0.0061 0.0033 'International Tables Vol C Tables 4.2.6.8 and 6.1.1.4'
O O 0.0106 0.0060 'International Tables Vol C Tables 4.2.6.8 and 6.1.1.4'
P P 0.1023 0.0942 'International Tables Vol C Tables 4.2.6.8 and 6.1.1.4'
Ru Ru -1.2594 0.8363 'International Tables Vol C Tables 4.2.6.8 and 6.1.1.4'
S S 0.1246 0.1234 'International Tables Vol C Tables 4.2.6.8 and 6.1.1.4'

loop_
_geom_angle_atom_site_label_1
_geom_angle_atom_site_label_2
_geom_angle_atom_site_label_3
_geom_angle
N1 Ru1 O1 168.5(2)
N1 Ru1 N2 81.4(2)
O1 Ru1 N2 90.4(2)
N1 Ru1 N3 79.7(2)
O1 Ru1 N3 104.6(2)
N2 Ru1 N3 150.7(2)
N1 Ru1 P1 95.5(2)
O1 Ru1 P1 94.28(15)
N2 Ru1 P1 103.9(2)
N3 Ru1 P1 99.9(2)
O3 S1 O2 116.0(4)
O3 S1 O1 113.9(3)
O2 S1 O1 113.2(3)
O3 S1 C30 106.0(4)
O2 S1 C30 105.6(4)
O1 S1 C30 100.3(4)
C18 P1 C12 99.0(3)
C18 P1 C24 107.9(3)
C12 P1 C24 103.1(3)
C18 P1 Ru1 113.6(2)
C12 P1 Ru1 118.9(2)
C24 P1 Ru1 113.0(2)
S1 O1 Ru1 130.5(3)
C1 N1 C5 118.9(7)
C1 N1 Ru1 119.2(5)
C5 N1 Ru1 121.4(5)
C7 N2 C8 108.4(6)
C7 N2 C6 109.5(6)
C8 N2 C6 109.9(6)
C7 N2 Ru1 125.8(5)
C8 N2 Ru1 96.4(4)
C6 N2 Ru1 105.7(4)
C10 N3 C9 108.1(6)
C10 N3 C11 107.6(6)
C9 N3 C11 108.3(6)
C10 N3 Ru1 123.4(5)
C9 N3 Ru1 107.6(4)
C11 N3 Ru1 101.0(4)
C2 C1 N1 119.8(7)
C2 C1 C6 127.7(7)
N1 C1 C6 112.4(6)
C1 C2 C3 120.5(8)
C4 C3 C2 118.9(8)
C5 C4 C3 120.3(8)
C4 C5 N1 121.5(8)
C4 C5 C9 127.5(7)
N1 C5 C9 110.8(6)
N2 C6 C1 111.9(6)
N3 C9 C5 111.0(6)
C13 C12 C17 119.2(7)
C13 C12 P1 123.7(6)
C17 C12 P1 116.9(6)
C14 C13 C12 120.5(7)
C13 C14 C15 120.1(7)
C16 C15 C14 119.7(7)
C15 C16 C17 120.2(8)
C16 C17 C12 120.1(7)
C19 C18 C23 119.1(7)
C19 C18 P1 116.1(6)
C23 C18 P1 124.8(6)
C20 C19 C18 120.6(8)
C19 C20 C21 120.9(8)
C22 C21 C20 118.6(8)
C21 C22 C23 121.4(8)
C22 C23 C18 119.3(8)
C29 C24 C25 118.3(7)
C29 C24 P1 119.7(6)
C25 C24 P1 121.8(5)
C26 C25 C24 122.0(7)
C25 C26 C27 118.9(8)
C28 C27 C26 120.1(7)
C27 C28 C29 120.2(7)
C28 C29 C24 120.6(7)
F3 C30 F1 109.7(8)
F3 C30 F2 107.8(8)
F1 C30 F2 108.8(8)
F3 C30 S1 111.3(7)
F1 C30 S1 110.6(6)
F2 C30 S1 108.6(6)
O4 S2 O5 114.9(4)
O4 S2 O6 115.8(4)
O5 S2 O6 113.8(4)
O4 S2 C31 104.5(4)
O5 S2 C31 103.0(5)
O6 S2 C31 102.5(4)
F5 C31 F4 107.8(9)
F5 C31 F6 109.2(9)
F4 C31 F6 107.9(8)
F5 C31 S2 110.9(7)
F4 C31 S2 110.4(8)
F6 C31 S2 110.5(7)

loop_
_geom_bond_atom_site_label_1
_geom_bond_atom_site_label_2
_geom_bond_distance
Ru1 N1 1.953(6)
Ru1 O1 2.141(5)
Ru1 N2 2.142(6)
Ru1 N3 2.151(6)
Ru1 P1 2.212(2)
S1 O3 1.421(6)
S1 O2 1.439(6)
S1 O1 1.475(5)
S1 C30 1.822(9)
P1 C18 1.831(7)
P1 C12 1.833(7)
P1 C24 1.839(8)
F1 C30 1.315(10)
F2 C30 1.340(10)
F3 C30 1.315(11)
N1 C1 1.375(9)
N1 C5 1.380(9)
N2 C7 1.460(10)
N2 C8 1.485(9)
N2 C6 1.499(9)
N3 C10 1.481(10)
N3 C9 1.487(10)
N3 C11 1.495(9)
C1 C2 1.362(11)
C1 C6 1.507(11)
C2 C3 1.387(12)
C3 C4 1.374(12)
C4 C5 1.337(11)
C5 C9 1.519(11)
C12 C13 1.375(10)
C12 C17 1.398(10)
C13 C14 1.372(11)
C14 C15 1.387(11)
C15 C16 1.373(11)
C16 C17 1.376(11)
C18 C19 1.390(11)
C18 C23 1.394(11)
C19 C20 1.360(12)
C20 C21 1.394(14)
C21 C22 1.369(13)
C22 C23 1.387(11)
C24 C29 1.390(10)
C24 C25 1.407(10)
C25 C26 1.369(11)
C26 C27 1.409(11)
C27 C28 1.385(12)
C28 C29 1.390(11)
S2 O4 1.423(6)
S2 O5 1.423(6)
S2 O6 1.432(6)
S2 C31 1.826(9)
F4 C31 1.326(13)
F5 C31 1.294(12)
F6 C31 1.340(11)
